data_4073381
loop_
_publ_author_name
'Zhang, Dao'

_publ_section_title
;
 Unexpected Binuclear Bis(phenolato) Titanium (IV) {[(L)Ti(Ph)]2(\m-OEt)2}
 Assisted by Carbon&#x2212;Oxygen Bond Cleavage and
 Alkali-Metal-Containing Titanium(III) Complexes [Ti(L)2&#x00B7;M(solv)2]
 (M = Li, Na, K; solv = THF, DME)
;
_journal_issue 16
_journal_name_full Organometallics
_journal_page_first 4072
_journal_paper_doi 10.1021/om700298f
_journal_volume 26
_journal_year 2007
_chemical_formula_moiety 'C35 H40 O2 Ti '
_chemical_formula_sum 'C35 H40 O2 Ti'
_chemical_formula_weight 540.60
_space_group_IT_number 2
_symmetry_cell_setting triclinic
_symmetry_Int_Tables_number 2
_symmetry_space_group_name_Hall '-P 1'
_symmetry_space_group_name_H-M 'P -1'
_cell_angle_alpha 94.557(13)
_cell_angle_beta 103.67(1)
_cell_angle_gamma 95.243(10)
_cell_formula_units_Z 2
_cell_length_a 9.013(6)
_cell_length_b 12.751(8)
_cell_length_c 13.476(8)
_cell_measurement_reflns_used 2305
_cell_measurement_temperature 173.1
_cell_measurement_theta_max 27.5
_cell_measurement_theta_min 3.0
_cell_volume 1490.4(16)
_computing_cell_refinement CrystalClear
_computing_data_collection CrystalClear
_computing_data_reduction CrystalStructure
_computing_publication_material 'CrystalStructure Ver. 3.5.1'
_computing_structure_refinement CRYSTALS
_computing_structure_solution SIR97
_diffrn_detector_area_resol_mean 7.31
_diffrn_measured_fraction_theta_full 0.7377
_diffrn_measured_fraction_theta_max 0.7395
_diffrn_measurement_device_type 'Rigaku Saturn'
_diffrn_measurement_method \w
_diffrn_radiation_type 'Mo K\a'
_diffrn_radiation_wavelength 0.7107
_diffrn_reflns_av_R_equivalents 0.058
_diffrn_reflns_limit_h_max 10
_diffrn_reflns_limit_h_min -11
_diffrn_reflns_limit_k_max 16
_diffrn_reflns_limit_k_min -16
_diffrn_reflns_limit_l_max 16
_diffrn_reflns_limit_l_min -17
_diffrn_reflns_number 16676
_diffrn_reflns_theta_full 27.50
_diffrn_reflns_theta_max 27.48
_exptl_absorpt_coefficient_mu 0.316
_exptl_absorpt_correction_T_max 0.991
_exptl_absorpt_correction_T_min 0.834
_exptl_absorpt_correction_type multi-scan
_exptl_absorpt_process_details 'Jacobson, R. (1998) Private communication'
_exptl_crystal_colour yellow
_exptl_crystal_density_diffrn 1.205
_exptl_crystal_density_method 'not measured'
_exptl_crystal_description platelet
_exptl_crystal_F_000 576.00
_exptl_crystal_size_max 0.10
_exptl_crystal_size_mid 0.05
_exptl_crystal_size_min 0.03
_refine_diff_density_max 1.71
_refine_diff_density_min -0.96
_refine_ls_extinction_method none
_refine_ls_goodness_of_fit_ref 1.001
_refine_ls_hydrogen_treatment refall
_refine_ls_number_parameters 383
_refine_ls_number_reflns 5060
_refine_ls_R_factor_gt 0.0600
_refine_ls_shift/su_max 0.0020
_refine_ls_structure_factor_coef Fsqd
_refine_ls_weighting_details 'w = 1/[0.9520\s(Fo^2^)]/(4Fo^2^)'
_refine_ls_weighting_scheme calc
_refine_ls_wR_factor_ref 0.0960
_reflns_number_gt 1927
_reflns_number_total 5061
_reflns_threshold_expression F^2^>2.0\s(F^2^)
_cod_data_source_file om700298f-file002.cif
_cod_data_source_block '__TiBP(tBuMe)Ph2'
_cod_original_cell_volume 1490.3(16)
_cod_original_sg_symbol_H-M 'P -1       '
_cod_original_formula_sum 'C35 H40 O2 Ti '
_cod_database_code 4073381

loop_
_symmetry_equiv_pos_as_xyz
x,y,z
-x,-y,-z

loop_
_atom_site_label
_atom_site_type_symbol
_atom_site_fract_x
_atom_site_fract_y
_atom_site_fract_z
_atom_site_U_iso_or_equiv
_atom_site_adp_type
_atom_site_occupancy
_atom_site_symmetry_multiplicity
_atom_site_calc_flag
Ti(1) Ti 0.70583(10) 0.27518(7) 0.13648(6) 0.0346(3) Uani 1.00 1 d
O(1) O 0.8295(3) 0.1932(2) 0.2095(2) 0.0294(10) Uani 1.00 1 d
O(2) O 0.7468(3) 0.4074(2) 0.1986(2) 0.0333(10) Uani 1.00 1 d
C(1) C 0.9707(5) 0.1795(4) 0.2703(3) 0.028(2) Uani 1.00 1 d
C(2) C 0.9954(5) 0.0818(4) 0.3099(3) 0.026(2) Uani 1.00 1 d
C(3) C 1.1426(6) 0.0723(4) 0.3649(3) 0.034(2) Uani 1.00 1 d
C(4) C 1.2627(6) 0.1537(4) 0.3828(3) 0.034(2) Uani 1.00 1 d
C(5) C 1.2330(5) 0.2487(4) 0.3446(3) 0.030(2) Uani 1.00 1 d
C(6) C 1.0879(5) 0.2639(4) 0.2888(3) 0.027(2) Uani 1.00 1 d
C(7) C 1.0631(5) 0.3670(3) 0.2410(3) 0.028(1) Uani 1.00 1 d
C(8) C 1.0030(5) 0.4532(4) 0.3009(3) 0.029(2) Uani 1.00 1 d
C(9) C 1.1051(5) 0.5208(3) 0.3784(3) 0.026(1) Uani 1.00 1 d
C(10) C 1.0596(5) 0.6043(4) 0.4295(3) 0.029(2) Uani 1.00 1 d
C(11) C 0.9050(5) 0.6196(3) 0.4047(3) 0.028(2) Uani 1.00 1 d
C(12) C 0.7944(5) 0.5550(4) 0.3274(3) 0.028(1) Uani 1.00 1 d
C(13) C 0.8495(5) 0.4721(4) 0.2763(3) 0.027(1) Uani 1.00 1 d
C(14) C 0.4765(5) 0.2233(4) 0.1151(3) 0.033(2) Uani 1.00 1 d
C(15) C 0.4005(6) 0.1311(4) 0.1353(4) 0.047(2) Uani 1.00 1 d
C(16) C 0.2421(7) 0.1112(5) 0.1059(4) 0.056(2) Uani 1.00 1 d
C(17) C 0.1554(7) 0.1826(5) 0.0547(4) 0.058(2) Uani 1.00 1 d
C(18) C 0.2264(7) 0.2754(5) 0.0331(4) 0.060(2) Uani 1.00 1 d
C(19) C 0.3845(6) 0.2947(4) 0.0644(3) 0.048(2) Uani 1.00 1 d
C(20) C 0.7524(5) 0.2791(4) -0.0078(3) 0.035(2) Uani 1.00 1 d
C(21) C 0.7095(6) 0.1897(4) -0.0771(4) 0.052(2) Uani 1.00 1 d
C(22) C 0.7378(7) 0.1862(5) -0.1754(4) 0.064(2) Uani 1.00 1 d
C(23) C 0.8123(7) 0.2742(6) -0.2023(4) 0.066(3) Uani 1.00 1 d
C(24) C 0.8564(6) 0.3637(5) -0.1357(4) 0.061(2) Uani 1.00 1 d
C(25) C 0.8255(5) 0.3668(4) -0.0393(4) 0.049(2) Uani 1.00 1 d
C(26) C 0.8678(6) -0.0108(4) 0.2893(3) 0.037(2) Uani 1.00 1 d
C(27) C 0.7359(5) 0.0206(4) 0.3349(3) 0.043(2) Uani 1.00 1 d
C(28) C 0.8092(6) -0.0432(4) 0.1721(3) 0.060(2) Uani 1.00 1 d
C(29) C 0.9266(6) -0.1077(4) 0.3383(4) 0.062(2) Uani 1.00 1 d
C(30) C 1.4242(5) 0.1364(4) 0.4378(3) 0.055(2) Uani 1.00 1 d
C(31) C 1.1721(5) 0.6807(3) 0.5107(3) 0.039(2) Uani 1.00 1 d
C(32) C 0.6285(5) 0.5762(4) 0.2991(3) 0.034(2) Uani 1.00 1 d
C(33) C 0.5212(5) 0.4808(4) 0.3113(3) 0.045(2) Uani 1.00 1 d
C(34) C 0.5870(5) 0.6049(4) 0.1882(3) 0.048(2) Uani 1.00 1 d
C(35) C 0.5936(5) 0.6690(4) 0.3677(3) 0.046(2) Uani 1.00 1 d
H(1) H 1.1632(6) 0.0059(4) 0.3930(3) 0.042(2) Uiso 1.00 1 c
H(2) H 1.3148(5) 0.3067(4) 0.3572(3) 0.036(2) Uiso 1.00 1 c
H(3) H 1.1609(5) 0.3957(3) 0.2303(3) 0.034(2) Uiso 1.00 1 c
H(4) H 0.9891(5) 0.3503(3) 0.1751(3) 0.034(2) Uiso 1.00 1 c
H(5) H 1.2123(5) 0.5085(3) 0.3961(3) 0.031(2) Uiso 1.00 1 c
H(6) H 0.8724(5) 0.6778(3) 0.4421(3) 0.036(2) Uiso 1.00 1 c
H(7) H 0.4604(6) 0.0801(4) 0.1714(4) 0.056(2) Uiso 1.00 1 c
H(8) H 0.1914(7) 0.0452(5) 0.1192(4) 0.066(2) Uiso 1.00 1 c
H(9) H 0.0443(7) 0.1681(5) 0.0363(4) 0.067(2) Uiso 1.00 1 c
H(10) H 0.1653(7) 0.3257(5) -0.0032(4) 0.072(2) Uiso 1.00 1 c
H(11) H 0.4357(6) 0.3592(4) 0.0485(3) 0.057(2) Uiso 1.00 1 c
H(12) H 0.6553(6) 0.1283(4) -0.0579(4) 0.064(2) Uiso 1.00 1 c
H(13) H 0.7061(7) 0.1227(5) -0.2232(4) 0.080(3) Uiso 1.00 1 c
H(14) H 0.8322(7) 0.2709(6) -0.2701(4) 0.087(3) Uiso 1.00 1 c
H(15) H 0.9116(6) 0.4242(5) -0.1557(4) 0.078(3) Uiso 1.00 1 c
H(16) H 0.8535(5) 0.4314(4) 0.0072(4) 0.059(2) Uiso 1.00 1 c
H(17) H 0.7738(5) 0.0384(4) 0.4084(3) 0.053(2) Uiso 1.00 1 c
H(18) H 0.6963(5) 0.0816(4) 0.3037(3) 0.053(2) Uiso 1.00 1 c
H(19) H 0.6543(5) -0.0377(4) 0.3214(3) 0.053(2) Uiso 1.00 1 c
H(20) H 0.7703(6) 0.0169(4) 0.1389(3) 0.071(2) Uiso 1.00 1 c
H(21) H 0.8934(6) -0.0649(4) 0.1449(3) 0.071(2) Uiso 1.00 1 c
H(22) H 0.7277(6) -0.1014(4) 0.1592(3) 0.071(2) Uiso 1.00 1 c
H(23) H 0.8445(6) -0.1655(4) 0.3246(4) 0.076(2) Uiso 1.00 1 c
H(24) H 1.0102(6) -0.1291(4) 0.3102(4) 0.076(2) Uiso 1.00 1 c
H(25) H 0.9636(6) -0.0894(4) 0.4118(4) 0.076(2) Uiso 1.00 1 c
H(26) H 1.4238(5) 0.0652(4) 0.4582(3) 0.069(2) Uiso 1.00 1 c
H(27) H 1.4928(5) 0.1458(4) 0.3927(3) 0.069(2) Uiso 1.00 1 c
H(28) H 1.4591(5) 0.1872(4) 0.4983(3) 0.069(2) Uiso 1.00 1 c
H(29) H 1.2747(5) 0.6597(3) 0.5194(3) 0.047(2) Uiso 1.00 1 c
H(30) H 1.1707(5) 0.7514(3) 0.4888(3) 0.047(2) Uiso 1.00 1 c
H(31) H 1.1426(5) 0.6805(3) 0.5754(3) 0.047(2) Uiso 1.00 1 c
H(32) H 0.4150(5) 0.4952(4) 0.2914(3) 0.055(2) Uiso 1.00 1 c
H(33) H 0.5355(5) 0.4194(4) 0.2687(3) 0.056(2) Uiso 1.00 1 c
H(34) H 0.5464(5) 0.4668(4) 0.3827(3) 0.056(2) Uiso 1.00 1 c
H(35) H 0.6501(5) 0.6692(4) 0.1833(3) 0.058(2) Uiso 1.00 1 c
H(36) H 0.6045(5) 0.5481(4) 0.1415(3) 0.058(2) Uiso 1.00 1 c
H(37) H 0.4795(5) 0.6166(4) 0.1700(3) 0.058(2) Uiso 1.00 1 c
H(38) H 0.6164(5) 0.6525(4) 0.4384(3) 0.056(2) Uiso 1.00 1 c
H(39) H 0.6583(5) 0.7323(4) 0.3622(3) 0.056(2) Uiso 1.00 1 c
H(40) H 0.4865(5) 0.6808(4) 0.3461(3) 0.056(2) Uiso 1.00 1 c

loop_
_atom_site_aniso_label
_atom_site_aniso_U_11
_atom_site_aniso_U_22
_atom_site_aniso_U_33
_atom_site_aniso_U_12
_atom_site_aniso_U_13
_atom_site_aniso_U_23
Ti(1) 0.0317(6) 0.0377(6) 0.0336(5) 0.0035(5) 0.0067(4) 0.0040(4)
O(1) 0.026(2) 0.033(2) 0.029(2) 0.006(2) 0.003(2) 0.007(2)
O(2) 0.030(2) 0.032(2) 0.036(2) 0.004(2) 0.006(2) -0.003(2)
C(1) 0.029(3) 0.033(3) 0.025(3) 0.003(3) 0.012(2) -0.000(2)
C(2) 0.027(3) 0.026(3) 0.028(3) 0.003(2) 0.010(2) 0.004(2)
C(3) 0.039(3) 0.031(3) 0.036(3) 0.008(3) 0.011(3) 0.009(2)
C(4) 0.029(3) 0.033(3) 0.043(3) 0.013(3) 0.011(3) 0.007(3)
C(5) 0.026(3) 0.031(3) 0.033(3) 0.001(3) 0.009(2) 0.001(2)
C(6) 0.030(3) 0.026(3) 0.025(3) 0.005(3) 0.013(2) -0.002(2)
C(7) 0.028(3) 0.026(3) 0.031(3) 0.004(2) 0.011(2) 0.004(2)
C(8) 0.031(3) 0.031(3) 0.030(3) 0.004(3) 0.014(3) 0.012(2)
C(9) 0.019(3) 0.029(3) 0.030(3) 0.001(2) 0.005(2) 0.009(2)
C(10) 0.032(3) 0.029(3) 0.026(3) 0.002(3) 0.004(3) 0.012(2)
C(11) 0.032(3) 0.024(3) 0.035(3) 0.011(3) 0.016(2) 0.011(2)
C(12) 0.024(3) 0.030(3) 0.031(3) 0.004(3) 0.006(2) 0.011(2)
C(13) 0.027(3) 0.032(3) 0.021(3) -0.000(2) 0.005(2) 0.005(2)
C(14) 0.033(3) 0.036(4) 0.029(3) 0.007(3) 0.008(3) 0.003(3)
C(15) 0.043(4) 0.049(4) 0.049(3) 0.006(3) 0.009(3) 0.004(3)
C(16) 0.044(4) 0.068(5) 0.052(4) -0.019(4) 0.019(3) -0.012(3)
C(17) 0.036(4) 0.083(5) 0.049(4) 0.006(4) 0.007(3) -0.015(4)
C(18) 0.048(4) 0.067(5) 0.064(4) 0.027(4) 0.005(4) -0.003(4)
C(19) 0.042(4) 0.051(4) 0.049(3) 0.004(3) 0.010(3) 0.007(3)
C(20) 0.034(3) 0.033(3) 0.038(3) 0.008(3) 0.006(3) 0.007(3)
C(21) 0.070(4) 0.052(4) 0.039(3) 0.010(3) 0.017(3) 0.013(3)
C(22) 0.097(5) 0.067(5) 0.036(4) 0.036(4) 0.017(4) 0.011(3)
C(23) 0.078(5) 0.097(6) 0.042(4) 0.046(5) 0.033(4) 0.031(4)
C(24) 0.055(4) 0.083(5) 0.057(4) 0.014(4) 0.021(3) 0.041(4)
C(25) 0.038(4) 0.062(4) 0.046(3) 0.008(3) 0.006(3) 0.015(3)
C(26) 0.043(4) 0.031(3) 0.042(3) 0.006(3) 0.019(3) 0.007(3)
C(27) 0.037(3) 0.043(4) 0.054(3) -0.003(3) 0.018(3) 0.013(3)
C(28) 0.076(5) 0.038(4) 0.062(4) -0.007(3) 0.020(3) -0.010(3)
C(29) 0.059(4) 0.029(4) 0.103(5) 0.008(3) 0.029(4) 0.017(3)
C(30) 0.047(4) 0.061(4) 0.063(4) 0.019(3) 0.018(3) 0.012(3)
C(31) 0.038(3) 0.030(3) 0.047(3) -0.001(3) 0.012(3) 0.006(3)
C(32) 0.031(3) 0.034(3) 0.040(3) 0.006(3) 0.012(3) 0.006(3)
C(33) 0.031(3) 0.051(4) 0.057(4) 0.001(3) 0.022(3) -0.003(3)
C(34) 0.042(4) 0.053(4) 0.051(3) 0.010(3) 0.012(3) 0.016(3)
C(35) 0.033(3) 0.052(4) 0.055(3) 0.011(3) 0.013(3) -0.004(3)

loop_
_atom_type_symbol
_atom_type_description
_atom_type_scat_dispersion_real
_atom_type_scat_dispersion_imag
_atom_type_scat_source
C C 0.003 0.002
;
International Tables for Crystallography
(1992, Vol. C, Tables 4.2.6.8 and 6.1.1.4)
;
H H 0.000 0.000
;
International Tables for Crystallography
(1992, Vol. C, Table 6.1.1.4)
;
O O 0.011 0.006
;
International Tables for Crystallography
(1992, Vol. C, Tables 4.2.6.8 and 6.1.1.4)
;
Ti Ti 0.278 0.446
;
International Tables for Crystallography
(1992, Vol. C, Tables 4.2.6.8 and 6.1.1.4)
;

loop_
_geom_angle_atom_site_label_1
_geom_angle_atom_site_label_2
_geom_angle_atom_site_label_3
_geom_angle
_geom_angle_publ_flag
O(1) Ti(1) O(2) 109.0(1) yes
O(1) Ti(1) C(14) 113.2(2) yes
O(1) Ti(1) C(20) 109.1(2) yes
O(2) Ti(1) C(14) 110.1(2) yes
O(2) Ti(1) C(20) 107.3(2) yes
C(14) Ti(1) C(20) 108.0(2) yes
C(1) O(1) Ti(1) 149.9(3) yes
C(13) O(2) Ti(1) 143.1(3) yes
C(2) C(1) C(6) 121.8(4) yes
C(2) C(1) O(1) 120.1(4) yes
C(6) C(1) O(1) 118.1(4) yes
C(3) C(2) C(26) 121.5(4) yes
C(3) C(2) C(1) 116.5(4) yes
C(26) C(2) C(1) 121.9(4) yes
C(4) C(3) H(1) 118.4(5) no
C(4) C(3) C(2) 123.2(4) yes
H(1) C(3) C(2) 118.4(5) no
C(5) C(4) C(30) 120.6(4) yes
C(5) C(4) C(3) 118.5(4) yes
C(30) C(4) C(3) 120.8(4) yes
C(6) C(5) H(2) 118.8(5) no
C(6) C(5) C(4) 121.4(4) yes
H(2) C(5) C(4) 119.7(5) no
C(7) C(6) C(1) 121.6(4) yes
C(7) C(6) C(5) 119.6(4) yes
C(1) C(6) C(5) 118.5(4) yes
C(8) C(7) H(3) 108.1(4) no
C(8) C(7) H(4) 106.8(5) no
C(8) C(7) C(6) 117.3(4) yes
H(3) C(7) H(4) 109.5(5) no
H(3) C(7) C(6) 107.3(5) no
H(4) C(7) C(6) 107.8(4) no
C(9) C(8) C(13) 117.9(4) yes
C(9) C(8) C(7) 119.7(4) yes
C(13) C(8) C(7) 122.2(3) yes
C(10) C(9) H(5) 119.1(4) no
C(10) C(9) C(8) 122.3(4) yes
H(5) C(9) C(8) 118.6(5) no
C(11) C(10) C(31) 119.3(4) yes
C(11) C(10) C(9) 118.4(4) yes
C(31) C(10) C(9) 122.3(4) yes
C(12) C(11) H(6) 118.8(5) no
C(12) C(11) C(10) 122.9(4) yes
H(6) C(11) C(10) 118.4(4) no
C(13) C(12) C(32) 122.4(3) yes
C(13) C(12) C(11) 115.8(4) yes
C(32) C(12) C(11) 121.8(4) yes
O(2) C(13) C(8) 119.0(4) yes
O(2) C(13) C(12) 118.3(4) yes
C(8) C(13) C(12) 122.7(3) yes
C(15) C(14) C(19) 116.4(4) yes
C(15) C(14) Ti(1) 132.6(4) yes
C(19) C(14) Ti(1) 110.9(4) yes
C(16) C(15) H(7) 119.9(6) no
C(16) C(15) C(14) 121.4(5) yes
H(7) C(15) C(14) 118.8(6) no
C(17) C(16) H(8) 119.5(6) no
C(17) C(16) C(15) 120.6(5) yes
H(8) C(16) C(15) 119.9(7) no
C(18) C(17) H(9) 120.7(7) no
C(18) C(17) C(16) 120.0(5) yes
H(9) C(17) C(16) 119.3(7) no
C(19) C(18) H(10) 121.4(7) no
C(19) C(18) C(17) 118.6(5) yes
H(10) C(18) C(17) 120.0(7) no
H(11) C(19) C(14) 117.6(6) no
H(11) C(19) C(18) 119.3(6) no
C(14) C(19) C(18) 123.0(5) yes
C(21) C(20) C(25) 117.1(4) yes
C(21) C(20) Ti(1) 118.7(4) yes
C(25) C(20) Ti(1) 124.1(3) yes
C(22) C(21) H(12) 119.2(5) no
C(22) C(21) C(20) 122.0(5) yes
H(12) C(21) C(20) 118.8(6) no
C(23) C(22) H(13) 120.5(7) no
C(23) C(22) C(21) 118.8(5) yes
H(13) C(22) C(21) 120.7(7) no
C(24) C(23) H(14) 121.0(8) no
C(24) C(23) C(22) 120.7(6) yes
H(14) C(23) C(22) 118.2(7) no
C(25) C(24) H(15) 120.8(6) no
C(25) C(24) C(23) 120.0(6) yes
H(15) C(24) C(23) 119.2(7) no
H(16) C(25) C(20) 118.6(6) no
H(16) C(25) C(24) 119.9(6) no
C(20) C(25) C(24) 121.5(5) yes
C(27) C(26) C(28) 110.5(4) yes
C(27) C(26) C(29) 108.0(4) yes
C(27) C(26) C(2) 109.8(4) yes
C(28) C(26) C(29) 107.3(4) yes
C(28) C(26) C(2) 110.0(4) yes
C(29) C(26) C(2) 111.1(4) yes
H(17) C(27) H(18) 109.5(6) no
H(17) C(27) H(19) 109.5(6) no
H(17) C(27) C(26) 109.4(5) no
H(18) C(27) H(19) 109.5(5) no
H(18) C(27) C(26) 109.0(5) no
H(19) C(27) C(26) 110.0(5) no
H(20) C(28) H(21) 109.5(6) no
H(20) C(28) H(22) 109.5(6) no
H(20) C(28) C(26) 109.2(5) no
H(21) C(28) H(22) 109.5(6) no
H(21) C(28) C(26) 109.4(5) no
H(22) C(28) C(26) 109.9(5) no
H(23) C(29) H(24) 109.5(6) no
H(23) C(29) H(25) 109.5(7) no
H(23) C(29) C(26) 110.1(5) no
H(24) C(29) H(25) 109.5(6) no
H(24) C(29) C(26) 109.4(6) no
H(25) C(29) C(26) 108.9(5) no
H(26) C(30) H(27) 109.5(7) no
H(26) C(30) H(28) 109.5(6) no
H(26) C(30) C(4) 109.2(5) no
H(27) C(30) H(28) 109.5(6) no
H(27) C(30) C(4) 110.1(5) no
H(28) C(30) C(4) 109.1(5) no
H(29) C(31) H(30) 109.5(5) no
H(29) C(31) H(31) 109.5(5) no
H(29) C(31) C(10) 109.6(4) no
H(30) C(31) H(31) 109.5(5) no
H(30) C(31) C(10) 109.0(4) no
H(31) C(31) C(10) 109.8(4) no
C(33) C(32) C(34) 110.4(3) yes
C(33) C(32) C(35) 105.1(4) yes
C(33) C(32) C(12) 111.4(4) yes
C(34) C(32) C(35) 107.1(4) yes
C(34) C(32) C(12) 109.4(4) yes
C(35) C(32) C(12) 113.3(3) yes
H(32) C(33) H(33) 109.5(5) no
H(32) C(33) H(34) 109.5(6) no
H(32) C(33) C(32) 110.3(5) no
H(33) C(33) H(34) 109.5(6) no
H(33) C(33) C(32) 109.5(5) no
H(34) C(33) C(32) 108.6(4) no
H(35) C(34) H(36) 109.5(6) no
H(35) C(34) H(37) 109.5(6) no
H(35) C(34) C(32) 109.2(4) no
H(36) C(34) H(37) 109.5(5) no
H(36) C(34) C(32) 110.4(5) no
H(37) C(34) C(32) 108.8(5) no
H(38) C(35) H(39) 109.5(5) no
H(38) C(35) H(40) 109.5(6) no
H(38) C(35) C(32) 109.2(5) no
H(39) C(35) H(40) 109.5(6) no
H(39) C(35) C(32) 108.6(5) no
H(40) C(35) C(32) 110.6(4) no

loop_
_geom_bond_atom_site_label_1
_geom_bond_atom_site_label_2
_geom_bond_distance
_geom_bond_publ_flag
Ti(1) O(1) 1.778(3) yes
Ti(1) O(2) 1.788(3) yes
Ti(1) C(14) 2.057(5) yes
Ti(1) C(20) 2.088(5) yes
O(1) C(1) 1.376(5) yes
O(2) C(13) 1.378(4) yes
C(1) C(2) 1.410(7) yes
C(1) C(6) 1.400(6) yes
C(2) C(3) 1.379(6) yes
C(2) C(26) 1.530(6) yes
C(3) C(4) 1.392(7) yes
C(3) H(1) 0.970(7) no
C(4) C(5) 1.378(7) yes
C(4) C(30) 1.513(6) yes
C(5) C(6) 1.385(6) yes
C(5) H(2) 0.970(6) no
C(6) C(7) 1.522(6) yes
C(7) C(8) 1.527(6) yes
C(7) H(3) 0.970(6) no
C(7) H(4) 0.970(5) no
C(8) C(9) 1.392(5) yes
C(8) C(13) 1.392(6) yes
C(9) C(10) 1.368(6) yes
C(9) H(5) 0.970(6) no
C(10) C(11) 1.389(6) yes
C(10) C(31) 1.517(5) yes
C(11) C(12) 1.407(5) yes
C(11) H(6) 0.970(6) no
C(12) C(13) 1.408(7) yes
C(12) C(32) 1.509(7) yes
C(14) C(15) 1.385(7) yes
C(14) C(19) 1.397(7) yes
C(15) C(16) 1.382(8) yes
C(15) H(7) 0.970(7) no
C(16) C(17) 1.375(9) yes
C(16) H(8) 0.970(8) no
C(17) C(18) 1.377(9) yes
C(17) H(9) 0.970(8) no
C(18) C(19) 1.381(8) yes
C(18) H(10) 0.970(9) no
C(19) H(11) 0.970(8) no
C(20) C(21) 1.378(6) yes
C(20) C(25) 1.391(7) yes
C(21) C(22) 1.406(8) yes
C(21) H(12) 0.970(7) no
C(22) C(23) 1.372(9) yes
C(22) H(13) 0.970(8) no
C(23) C(24) 1.361(8) yes
C(23) H(14) 0.970(9) no
C(24) C(25) 1.390(8) yes
C(24) H(15) 0.970(9) no
C(25) H(16) 0.970(7) no
C(26) C(27) 1.532(7) yes
C(26) C(28) 1.550(6) yes
C(26) C(29) 1.526(7) yes
C(27) H(17) 0.970(6) no
C(27) H(18) 0.970(6) no
C(27) H(19) 0.970(6) no
C(28) H(20) 0.970(7) no
C(28) H(21) 0.970(8) no
C(28) H(22) 0.970(6) no
C(29) H(23) 0.970(7) no
C(29) H(24) 0.970(8) no
C(29) H(25) 0.970(7) no
C(30) H(26) 0.970(7) no
C(30) H(27) 0.970(7) no
C(30) H(28) 0.970(6) no
C(31) H(29) 0.970(6) no
C(31) H(30) 0.970(6) no
C(31) H(31) 0.970(6) no
C(32) C(33) 1.528(7) yes
C(32) C(34) 1.535(6) yes
C(32) C(35) 1.544(7) yes
C(33) H(32) 0.970(6) no
C(33) H(33) 0.970(7) no
C(33) H(34) 0.970(6) no
C(34) H(35) 0.970(6) no
C(34) H(36) 0.970(6) no
C(34) H(37) 0.970(7) no
C(35) H(38) 0.970(6) no
C(35) H(39) 0.970(6) no
C(35) H(40) 0.970(6) no

loop_
_geom_contact_atom_site_label_1
_geom_contact_atom_site_label_2
_geom_contact_distance
_geom_contact_publ_flag
_geom_contact_site_symmetry_2
Ti(1) C(1) 3.047(5) yes 55501
Ti(1) C(6) 3.590(4) yes 55501
Ti(1) C(7) 3.260(4) yes 55501
Ti(1) C(8) 3.539(4) yes 55501
Ti(1) C(13) 3.005(4) yes 55501
Ti(1) C(15) 3.162(5) yes 55501
Ti(1) C(19) 2.869(5) yes 55501
Ti(1) C(21) 3.004(5) yes 55501
Ti(1) C(25) 3.091(6) yes 55501
Ti(1) H(4) 2.560(4) no 55501
Ti(1) H(7) 3.312(5) no 55501
Ti(1) H(11) 2.792(5) no 55501
Ti(1) H(12) 3.013(5) no 55501
Ti(1) H(16) 3.153(6) no 55501
Ti(1) H(18) 3.480(5) no 55501
Ti(1) H(20) 3.397(5) no 55501
Ti(1) H(33) 3.194(5) no 55501
O(1) O(2) 2.902(4) yes 55501
O(1) C(2) 2.413(5) yes 55501
O(1) C(6) 2.380(5) yes 55501
O(1) C(7) 2.846(5) yes 55501
O(1) C(8) 3.528(5) yes 55501
O(1) C(13) 3.576(5) yes 55501
O(1) C(14) 3.205(5) yes 55501
O(1) C(20) 3.154(5) yes 55501
O(1) C(26) 2.911(6) yes 55501
O(1) C(27) 3.056(5) yes 55501
O(1) C(28) 2.998(5) yes 55501
O(1) H(4) 2.497(5) no 55501
O(1) H(7) 3.407(6) no 55501
O(1) H(9) 3.380(7) no 65501
O(1) H(12) 3.570(5) no 55501
O(1) H(17) 3.554(5) no 55501
O(1) H(18) 2.403(6) no 55501
O(1) H(20) 2.333(5) no 55501
O(1) H(21) 3.471(6) no 55501
O(2) O(1) 2.902(4) yes 55501
O(2) C(7) 2.875(5) yes 55501
O(2) C(8) 2.386(5) yes 55501
O(2) C(12) 2.392(5) yes 55501
O(2) C(14) 3.155(5) yes 55501
O(2) C(19) 3.455(5) yes 55501
O(2) C(20) 3.127(5) yes 55501
O(2) C(25) 3.454(6) yes 55501
O(2) C(32) 2.870(6) yes 55501
O(2) C(33) 2.983(6) yes 55501
O(2) C(34) 3.010(6) yes 55501
O(2) H(4) 2.446(6) no 55501
O(2) H(11) 3.023(5) no 55501
O(2) H(16) 2.986(6) no 55501
O(2) H(33) 2.328(6) no 55501
O(2) H(34) 3.473(6) no 55501
O(2) H(35) 3.536(6) no 55501
O(2) H(36) 2.372(5) no 55501
C(1) Ti(1) 3.047(5) yes 55501
C(1) C(3) 2.371(7) yes 55501
C(1) C(4) 2.772(6) yes 55501
C(1) C(5) 2.393(6) yes 55501
C(1) C(7) 2.551(6) yes 55501
C(1) C(8) 3.459(6) yes 55501
C(1) C(26) 2.571(7) yes 55501
C(1) C(27) 3.117(7) yes 55501
C(1) C(28) 3.109(6) yes 55501
C(1) H(1) 3.251(7) no 55501
C(1) H(2) 3.268(6) no 55501
C(1) H(3) 3.261(6) no 55501
C(1) H(4) 2.626(6) no 55501
C(1) H(9) 3.367(7) no 65501
C(1) H(17) 3.371(7) no 55501
C(1) H(18) 2.816(7) no 55501
C(1) H(20) 2.814(6) no 55501
C(1) H(21) 3.356(6) no 55501
C(2) O(1) 2.413(5) yes 55501
C(2) C(4) 2.438(6) yes 55501
C(2) C(5) 2.805(6) yes 55501
C(2) C(6) 2.456(6) yes 55501
C(2) C(27) 2.505(7) yes 55501
C(2) C(28) 2.524(6) yes 55501
C(2) C(29) 2.520(7) yes 55501
C(2) H(1) 2.029(6) no 55501
C(2) H(8) 3.471(8) no 65501
C(2) H(17) 2.689(7) no 55501
C(2) H(18) 2.678(7) no 55501
C(2) H(19) 3.347(6) no 55501
C(2) H(20) 2.701(5) no 55501
C(2) H(21) 2.710(6) no 55501
C(2) H(22) 3.362(6) no 55501
C(2) H(23) 3.358(7) no 55501
C(2) H(24) 2.704(7) no 55501
C(2) H(25) 2.698(7) no 55501
C(3) C(1) 2.371(7) yes 55501
C(3) C(5) 2.381(7) yes 55501
C(3) C(6) 2.764(7) yes 55501
C(3) C(26) 2.539(6) yes 55501
C(3) C(27) 3.585(7) yes 55501
C(3) C(28) 3.583(6) yes 55501
C(3) C(29) 2.811(7) yes 55501
C(3) C(30) 2.528(6) yes 55501
C(3) H(2) 3.261(7) no 55501
C(3) H(8) 3.436(7) no 65501
C(3) H(13) 3.575(8) no 75502
C(3) H(17) 3.505(7) no 55501
C(3) H(21) 3.493(6) no 55501
C(3) H(24) 2.698(6) no 55501
C(3) H(25) 2.708(7) no 55501
C(3) H(26) 2.562(6) no 55501
C(3) H(27) 3.135(7) no 55501
C(3) H(28) 3.148(6) no 55501
C(4) C(1) 2.772(6) yes 55501
C(4) C(2) 2.438(6) yes 55501
C(4) C(6) 2.409(7) yes 55501
C(4) H(1) 2.041(7) no 55501
C(4) H(2) 2.041(7) no 55501
C(4) H(8) 3.595(7) no 65501
C(4) H(26) 2.049(7) no 55501
C(4) H(27) 2.059(7) no 55501
C(4) H(28) 2.047(6) no 55501
C(5) C(1) 2.393(6) yes 55501
C(5) C(2) 2.805(6) yes 55501
C(5) C(3) 2.381(7) yes 55501
C(5) C(7) 2.513(6) yes 55501
C(5) C(8) 3.479(7) yes 55501
C(5) C(16) 3.561(7) yes 65501
C(5) C(30) 2.512(7) yes 55501
C(5) H(1) 3.251(7) no 55501
C(5) H(3) 2.552(6) no 55501
C(5) H(4) 3.216(6) no 55501
C(5) H(5) 3.361(6) no 55501
C(5) H(26) 3.292(7) no 55501
C(5) H(27) 2.757(7) no 55501
C(5) H(28) 2.759(6) no 55501
C(6) Ti(1) 3.590(4) yes 55501
C(6) O(1) 2.380(5) yes 55501
C(6) C(2) 2.456(6) yes 55501
C(6) C(3) 2.764(7) yes 55501
C(6) C(4) 2.409(7) yes 55501
C(6) C(8) 2.603(7) yes 55501
C(6) C(9) 3.377(6) yes 55501
C(6) C(13) 3.555(7) yes 55501
C(6) C(17) 3.450(7) yes 65501
C(6) H(2) 2.038(6) no 55501
C(6) H(3) 2.033(6) no 55501
C(6) H(4) 2.039(6) no 55501
C(6) H(5) 3.310(6) no 55501
C(6) H(9) 3.441(7) no 65501
C(7) Ti(1) 3.260(4) yes 55501
C(7) O(1) 2.846(5) yes 55501
C(7) O(2) 2.875(5) yes 55501
C(7) C(1) 2.551(6) yes 55501
C(7) C(5) 2.513(6) yes 55501
C(7) C(9) 2.525(6) yes 55501
C(7) C(13) 2.556(7) yes 55501
C(7) C(17) 3.596(7) yes 65501
C(7) H(2) 2.649(6) no 55501
C(7) H(5) 2.658(5) no 55501
C(7) H(9) 3.558(7) no 65501
C(7) H(15) 2.994(8) no 76502
C(7) H(16) 3.471(6) no 55501
C(7) H(32) 3.324(6) no 65501
C(8) Ti(1) 3.539(4) yes 55501
C(8) O(1) 3.528(5) yes 55501
C(8) O(2) 2.386(5) yes 55501
C(8) C(1) 3.459(6) yes 55501
C(8) C(5) 3.479(7) yes 55501
C(8) C(6) 2.603(7) yes 55501
C(8) C(10) 2.417(6) yes 55501
C(8) C(11) 2.773(6) yes 55501
C(8) C(12) 2.457(7) yes 55501
C(8) H(2) 3.484(7) no 55501
C(8) H(3) 2.048(7) no 55501
C(8) H(4) 2.031(6) no 55501
C(8) H(5) 2.042(5) no 55501
C(8) H(15) 2.801(8) no 76502
C(9) C(6) 3.377(6) yes 55501
C(9) C(7) 2.525(6) yes 55501
C(9) C(11) 2.368(7) yes 55501
C(9) C(12) 2.804(6) yes 55501
C(9) C(13) 2.385(5) yes 55501
C(9) C(31) 2.528(5) yes 55501
C(9) H(2) 3.490(7) no 55501
C(9) H(3) 2.627(6) no 55501
C(9) H(4) 3.256(5) no 55501
C(9) H(6) 3.238(7) no 55501
C(9) H(14) 3.199(8) no 76502
C(9) H(15) 3.109(7) no 76502
C(9) H(29) 2.585(5) no 55501
C(9) H(30) 3.127(6) no 55501
C(9) H(31) 3.146(6) no 55501
C(9) H(32) 3.307(7) no 65501
C(10) C(8) 2.417(6) yes 55501
C(10) C(12) 2.456(6) yes 55501
C(10) C(13) 2.775(5) yes 55501
C(10) H(5) 2.026(7) no 55501
C(10) H(6) 2.037(7) no 55501
C(10) H(14) 3.057(8) no 76502
C(10) H(29) 2.057(5) no 55501
C(10) H(30) 2.049(6) no 55501
C(10) H(31) 2.059(5) no 55501
C(11) C(8) 2.773(6) yes 55501
C(11) C(9) 2.368(7) yes 55501
C(11) C(13) 2.384(6) yes 55501
C(11) C(31) 2.509(5) yes 55501
C(11) C(32) 2.548(6) yes 55501
C(11) C(34) 3.553(5) yes 55501
C(11) C(35) 2.870(6) yes 55501
C(11) H(5) 3.246(7) no 55501
C(11) H(14) 3.561(8) no 76502
C(11) H(23) 3.071(7) no 56501
C(11) H(29) 3.299(6) no 55501
C(11) H(30) 2.742(5) no 55501
C(11) H(31) 2.750(5) no 55501
C(11) H(34) 3.555(6) no 55501
C(11) H(35) 3.451(6) no 55501
C(11) H(38) 2.807(7) no 55501
C(11) H(39) 2.729(6) no 55501
C(12) O(2) 2.392(5) yes 55501
C(12) C(8) 2.457(7) yes 55501
C(12) C(9) 2.804(6) yes 55501
C(12) C(10) 2.456(6) yes 55501
C(12) C(33) 2.510(6) yes 55501
C(12) C(34) 2.484(6) yes 55501
C(12) C(35) 2.550(7) yes 55501
C(12) H(6) 2.057(6) no 55501
C(12) H(23) 3.555(6) no 56501
C(12) H(32) 3.346(6) no 55501
C(12) H(33) 2.690(6) no 55501
C(12) H(34) 2.698(7) no 55501
C(12) H(35) 2.681(6) no 55501
C(12) H(36) 2.670(5) no 55501
C(12) H(37) 3.317(6) no 55501
C(12) H(38) 2.749(7) no 55501
C(12) H(39) 2.728(7) no 55501
C(12) H(40) 3.379(7) no 55501
C(13) Ti(1) 3.005(4) yes 55501
C(13) O(1) 3.576(5) yes 55501
C(13) C(6) 3.555(7) yes 55501
C(13) C(7) 2.556(7) yes 55501
C(13) C(9) 2.385(5) yes 55501
C(13) C(10) 2.775(5) yes 55501
C(13) C(11) 2.384(6) yes 55501
C(13) C(32) 2.556(7) yes 55501
C(13) C(33) 3.115(7) yes 55501
C(13) C(34) 3.099(6) yes 55501
C(13) H(3) 3.231(7) no 55501
C(13) H(4) 2.585(7) no 55501
C(13) H(5) 3.259(6) no 55501
C(13) H(6) 3.266(6) no 55501
C(13) H(15) 3.241(8) no 76502
C(13) H(33) 2.824(6) no 55501
C(13) H(34) 3.371(7) no 55501
C(13) H(35) 3.374(6) no 55501
C(13) H(36) 2.809(6) no 55501
C(14) O(1) 3.205(5) yes 55501
C(14) O(2) 3.155(5) yes 55501
C(14) C(16) 2.412(7) yes 55501
C(14) C(17) 2.802(7) yes 55501
C(14) C(18) 2.441(7) yes 55501
C(14) C(20) 3.353(7) yes 55501
C(14) H(7) 2.038(7) no 55501
C(14) H(8) 3.284(8) no 55501
C(14) H(10) 3.317(8) no 55501
C(14) H(11) 2.037(7) no 55501
C(14) H(12) 3.343(7) no 55501
C(14) H(18) 3.557(6) no 55501
C(14) H(33) 3.039(6) no 55501
C(15) Ti(1) 3.162(5) yes 55501
C(15) C(17) 2.395(8) yes 55501
C(15) C(18) 2.767(8) yes 55501
C(15) C(19) 2.364(8) yes 55501
C(15) H(8) 2.047(8) no 55501
C(15) H(9) 3.265(8) no 55501
C(15) H(11) 3.236(8) no 55501
C(15) H(12) 3.344(7) no 65502
C(15) H(18) 3.214(6) no 55501
C(16) C(14) 2.412(7) yes 55501
C(16) C(18) 2.384(9) yes 55501
C(16) C(19) 2.726(8) yes 55501
C(16) H(7) 2.046(8) no 55501
C(16) H(9) 2.034(8) no 55501
C(16) H(10) 3.260(9) no 55501
C(16) H(12) 3.329(8) no 65502
C(16) H(13) 3.502(9) no 65502
C(16) H(20) 3.535(7) no 65502
C(16) H(21) 3.296(6) no 65502
C(17) C(14) 2.802(7) yes 55501
C(17) C(15) 2.395(8) yes 55501
C(17) C(19) 2.371(8) yes 55501
C(17) C(28) 3.508(7) yes 65502
C(17) H(7) 3.268(8) no 55501
C(17) H(8) 2.036(9) no 55501
C(17) H(10) 2.043(9) no 55501
C(17) H(11) 3.247(8) no 55501
C(17) H(21) 2.891(7) no 65502
C(17) H(22) 3.413(8) no 65502
C(18) C(14) 2.441(7) yes 55501
C(18) C(15) 2.767(8) yes 55501
C(18) C(16) 2.384(9) yes 55501
C(18) H(8) 3.257(9) no 55501
C(18) H(9) 2.050(9) no 55501
C(18) H(11) 2.039(8) no 55501
C(18) H(21) 3.368(7) no 65502
C(18) H(22) 3.402(7) no 65502
C(18) H(35) 3.458(8) no 66502
C(19) Ti(1) 2.869(5) yes 55501
C(19) O(2) 3.455(5) yes 55501
C(19) C(15) 2.364(8) yes 55501
C(19) C(16) 2.726(8) yes 55501
C(19) C(17) 2.371(8) yes 55501
C(19) H(7) 3.245(8) no 55501
C(19) H(9) 3.256(8) no 55501
C(19) H(10) 2.059(8) no 55501
C(19) H(33) 3.016(6) no 55501
C(19) H(35) 3.351(6) no 66502
C(19) H(36) 3.574(7) no 55501
C(19) H(36) 3.565(7) no 66502
C(20) O(1) 3.154(5) yes 55501
C(20) O(2) 3.127(5) yes 55501
C(20) C(14) 3.353(7) yes 55501
C(20) C(22) 2.434(7) yes 55501
C(20) C(23) 2.795(8) yes 55501
C(20) C(24) 2.426(8) yes 55501
C(20) H(4) 2.874(5) no 55501
C(20) H(9) 3.059(8) no 65501
C(20) H(11) 3.346(8) no 55501
C(20) H(12) 2.031(7) no 55501
C(20) H(13) 3.306(7) no 55501
C(20) H(15) 3.302(8) no 55501
C(20) H(16) 2.042(7) no 55501
C(20) H(37) 3.118(6) no 66502
C(21) Ti(1) 3.004(5) yes 55501
C(21) C(23) 2.390(8) yes 55501
C(21) C(24) 2.745(8) yes 55501
C(21) C(25) 2.363(7) yes 55501
C(21) H(8) 3.249(8) no 65502
C(21) H(9) 3.092(7) no 65501
C(21) H(13) 2.076(7) no 55501
C(21) H(14) 3.262(8) no 55501
C(21) H(16) 3.238(7) no 55501
C(21) H(37) 3.289(7) no 66502
C(22) C(20) 2.434(7) yes 55501
C(22) C(24) 2.376(8) yes 55501
C(22) C(25) 2.757(7) yes 55501
C(22) H(8) 3.188(9) no 65502
C(22) H(9) 3.510(7) no 65501
C(22) H(12) 2.061(8) no 55501
C(22) H(14) 2.020(9) no 55501
C(22) H(15) 3.246(8) no 55501
C(22) H(24) 3.322(9) no 75502
C(22) H(37) 3.332(8) no 66502
C(22) H(40) 3.361(7) no 66502
C(23) C(20) 2.795(8) yes 55501
C(23) C(21) 2.390(8) yes 55501
C(23) C(25) 2.382(8) yes 55501
C(23) H(12) 3.263(9) no 55501
C(23) H(13) 2.043(9) no 55501
C(23) H(15) 2.021(9) no 55501
C(23) H(16) 3.255(8) no 55501
C(23) H(24) 3.052(9) no 75502
C(23) H(37) 3.187(8) no 66502
C(23) H(40) 3.053(7) no 66502
C(24) C(20) 2.426(8) yes 55501
C(24) C(21) 2.745(8) yes 55501
C(24) C(22) 2.376(8) yes 55501
C(24) H(3) 3.417(8) no 76502
C(24) H(10) 3.034(8) no 65501
C(24) H(13) 3.253(8) no 55501
C(24) H(14) 2.038(8) no 55501
C(24) H(16) 2.053(8) no 55501
C(24) H(16) 3.543(7) no 76502
C(24) H(32) 3.550(7) no 66502
C(24) H(37) 2.989(7) no 66502
C(25) Ti(1) 3.091(6) yes 55501
C(25) O(2) 3.454(6) yes 55501
C(25) C(21) 2.363(7) yes 55501
C(25) C(22) 2.757(7) yes 55501
C(25) C(23) 2.382(8) yes 55501
C(25) H(4) 2.951(6) no 55501
C(25) H(9) 3.423(8) no 65501
C(25) H(10) 3.085(8) no 65501
C(25) H(12) 3.241(7) no 55501
C(25) H(14) 3.266(8) no 55501
C(25) H(15) 2.062(8) no 55501
C(25) H(37) 2.929(6) no 66502
C(26) O(1) 2.911(6) yes 55501
C(26) C(1) 2.571(7) yes 55501
C(26) C(3) 2.539(6) yes 55501
C(26) C(28) 1.550(6) yes 55501
C(26) H(1) 2.679(6) no 55501
C(26) H(17) 2.067(7) no 55501
C(26) H(18) 2.062(7) no 55501
C(26) H(19) 2.075(7) no 55501
C(26) H(20) 2.082(6) no 55501
C(26) H(21) 2.084(7) no 55501
C(26) H(22) 2.090(6) no 55501
C(26) H(23) 2.070(7) no 55501
C(26) H(24) 2.062(7) no 55501
C(26) H(25) 2.056(7) no 55501
C(27) O(1) 3.056(5) yes 55501
C(27) C(1) 3.117(7) yes 55501
C(27) C(2) 2.505(7) yes 55501
C(27) C(3) 3.585(7) yes 55501
C(27) C(28) 2.532(7) yes 55501
C(27) C(29) 2.474(7) yes 55501
C(27) H(7) 3.101(6) no 55501
C(27) H(20) 2.729(7) no 55501
C(27) H(21) 3.364(7) no 55501
C(27) H(22) 2.709(6) no 55501
C(27) H(23) 2.654(7) no 55501
C(27) H(24) 3.319(7) no 55501
C(27) H(25) 2.647(7) no 55501
C(28) O(1) 2.998(5) yes 55501
C(28) C(1) 3.109(6) yes 55501
C(28) C(2) 2.524(6) yes 55501
C(28) C(3) 3.583(6) yes 55501
C(28) C(17) 3.508(7) yes 65502
C(28) C(26) 1.550(6) yes 55501
C(28) C(27) 2.532(7) yes 55501
C(28) C(29) 2.478(7) yes 55501
C(28) H(17) 3.368(6) no 55501
C(28) H(18) 2.723(7) no 55501
C(28) H(19) 2.706(7) no 55501
C(28) H(23) 2.655(7) no 55501
C(28) H(24) 2.652(7) no 55501
C(28) H(25) 3.324(6) no 55501
C(29) C(2) 2.520(7) yes 55501
C(29) C(3) 2.811(7) yes 55501
C(29) C(27) 2.474(7) yes 55501
C(29) C(28) 2.478(7) yes 55501
C(29) H(1) 2.389(6) no 55501
C(29) H(14) 3.372(9) no 75502
C(29) H(17) 2.658(7) no 55501
C(29) H(18) 3.315(7) no 55501
C(29) H(19) 2.653(7) no 55501
C(29) H(20) 3.321(7) no 55501
C(29) H(21) 2.658(7) no 55501
C(29) H(22) 2.656(6) no 55501
C(30) C(3) 2.528(6) yes 55501
C(30) C(5) 2.512(7) yes 55501
C(30) H(1) 2.668(6) no 55501
C(30) H(2) 2.670(7) no 55501
C(30) H(17) 3.588(7) no 65501
C(30) H(18) 3.461(7) no 65501
C(31) C(9) 2.528(5) yes 55501
C(31) C(11) 2.509(5) yes 55501
C(31) H(5) 2.685(6) no 55501
C(31) H(6) 2.635(6) no 55501
C(31) H(14) 3.340(7) no 76502
C(32) O(2) 2.870(6) yes 55501
C(32) C(11) 2.548(6) yes 55501
C(32) C(13) 2.556(7) yes 55501
C(32) C(35) 1.544(7) yes 55501
C(32) H(6) 2.703(5) no 55501
C(32) H(32) 2.075(6) no 55501
C(32) H(33) 2.066(6) no 55501
C(32) H(34) 2.054(7) no 55501
C(32) H(35) 2.068(7) no 55501
C(32) H(36) 2.081(6) no 55501
C(32) H(37) 2.064(6) no 55501
C(32) H(38) 2.076(6) no 55501
C(32) H(39) 2.069(6) no 55501
C(32) H(40) 2.093(7) no 55501
C(33) O(2) 2.983(6) yes 55501
C(33) C(12) 2.510(6) yes 55501
C(33) C(13) 3.115(7) yes 55501
C(33) C(34) 2.515(7) yes 55501
C(33) C(35) 2.440(6) yes 55501
C(33) H(35) 3.347(7) no 55501
C(33) H(36) 2.747(7) no 55501
C(33) H(37) 2.660(6) no 55501
C(33) H(38) 2.614(6) no 55501
C(33) H(39) 3.288(6) no 55501
C(33) H(40) 2.617(6) no 55501
C(34) O(2) 3.010(6) yes 55501
C(34) C(11) 3.553(5) yes 55501
C(34) C(12) 2.484(6) yes 55501
C(34) C(13) 3.099(6) yes 55501
C(34) C(33) 2.515(7) yes 55501
C(34) C(35) 2.476(6) yes 55501
C(34) H(11) 3.506(6) no 55501
C(34) H(11) 3.219(6) no 66502
C(34) H(32) 2.689(7) no 55501
C(34) H(33) 2.726(7) no 55501
C(34) H(34) 3.344(7) no 55501
C(34) H(38) 3.321(6) no 55501
C(34) H(39) 2.654(6) no 55501
C(34) H(40) 2.651(7) no 55501
C(35) C(11) 2.870(6) yes 55501
C(35) C(12) 2.550(7) yes 55501
C(35) C(32) 1.544(7) yes 55501
C(35) C(33) 2.440(6) yes 55501
C(35) C(34) 2.476(6) yes 55501
C(35) H(6) 2.464(6) no 55501
C(35) H(23) 3.138(7) no 56501
C(35) H(32) 2.601(6) no 55501
C(35) H(33) 3.297(6) no 55501
C(35) H(34) 2.606(6) no 55501
C(35) H(35) 2.652(6) no 55501
C(35) H(36) 3.331(6) no 55501
C(35) H(37) 2.627(5) no 55501
H(1) C(1) 3.251(7) no 55501
H(1) C(2) 2.029(6) no 55501
H(1) C(4) 2.041(7) no 55501
H(1) C(5) 3.251(7) no 55501
H(1) C(26) 2.679(6) no 55501
H(1) C(29) 2.389(6) no 55501
H(1) C(30) 2.668(6) no 55501
H(2) C(1) 3.268(6) no 55501
H(2) C(3) 3.261(7) no 55501
H(2) C(4) 2.041(7) no 55501
H(2) C(6) 2.038(6) no 55501
H(2) C(7) 2.649(6) no 55501
H(2) C(8) 3.484(7) no 55501
H(2) C(9) 3.490(7) no 55501
H(2) C(30) 2.670(7) no 55501
H(2) C(33) 2.962(7) no 65501
H(3) C(1) 3.261(6) no 55501
H(3) C(5) 2.552(6) no 55501
H(3) C(6) 2.033(6) no 55501
H(3) C(8) 2.048(7) no 55501
H(3) C(9) 2.627(6) no 55501
H(3) C(13) 3.231(7) no 55501
H(3) C(17) 3.447(7) no 65501
H(3) C(18) 3.165(7) no 65501
H(3) C(19) 3.586(7) no 65501
H(3) C(24) 3.417(8) no 76502
H(3) C(33) 3.225(6) no 65501
H(4) Ti(1) 2.560(4) no 55501
H(4) O(1) 2.497(5) no 55501
H(4) O(2) 2.446(6) no 55501
H(4) C(1) 2.626(6) no 55501
H(4) C(5) 3.216(6) no 55501
H(4) C(6) 2.039(6) no 55501
H(4) C(8) 2.031(6) no 55501
H(4) C(9) 3.256(5) no 55501
H(4) C(13) 2.585(7) no 55501
H(4) C(17) 3.262(8) no 65501
H(4) C(18) 3.342(8) no 65501
H(4) C(20) 2.874(5) no 55501
H(4) C(25) 2.951(6) no 55501
H(5) C(5) 3.361(6) no 55501
H(5) C(6) 3.310(6) no 55501
H(5) C(7) 2.658(5) no 55501
H(5) C(8) 2.042(5) no 55501
H(5) C(10) 2.026(7) no 55501
H(5) C(11) 3.246(7) no 55501
H(5) C(13) 3.259(6) no 55501
H(5) C(31) 2.685(6) no 55501
H(5) C(33) 3.286(7) no 65501
H(6) C(9) 3.238(7) no 55501
H(6) C(10) 2.037(7) no 55501
H(6) C(12) 2.057(6) no 55501
H(6) C(13) 3.266(6) no 55501
H(6) C(29) 3.220(7) no 56501
H(6) C(31) 2.635(6) no 55501
H(6) C(32) 2.703(5) no 55501
H(6) C(35) 2.464(6) no 55501
H(7) Ti(1) 3.312(5) no 55501
H(7) O(1) 3.407(6) no 55501
H(7) C(14) 2.038(7) no 55501
H(7) C(16) 2.046(8) no 55501
H(7) C(17) 3.268(8) no 55501
H(7) C(19) 3.245(8) no 55501
H(7) C(27) 3.101(6) no 55501
H(8) C(14) 3.284(8) no 55501
H(8) C(15) 2.047(8) no 55501
H(8) C(17) 2.036(9) no 55501
H(8) C(18) 3.257(9) no 55501
H(8) C(21) 3.249(8) no 65502
H(8) C(22) 3.188(9) no 65502
H(9) C(15) 3.265(8) no 55501
H(9) C(16) 2.034(8) no 55501
H(9) C(18) 2.050(9) no 55501
H(9) C(19) 3.256(8) no 55501
H(10) C(14) 3.317(8) no 55501
H(10) C(16) 3.260(9) no 55501
H(10) C(17) 2.043(9) no 55501
H(10) C(19) 2.059(8) no 55501
H(11) Ti(1) 2.792(5) no 55501
H(11) O(2) 3.023(5) no 55501
H(11) C(14) 2.037(7) no 55501
H(11) C(15) 3.236(8) no 55501
H(11) C(17) 3.247(8) no 55501
H(11) C(18) 2.039(8) no 55501
H(11) C(20) 3.346(8) no 55501
H(11) C(34) 3.506(6) no 55501
H(11) C(34) 3.219(6) no 66502
H(12) Ti(1) 3.013(5) no 55501
H(12) O(1) 3.570(5) no 55501
H(12) C(14) 3.343(7) no 55501
H(12) C(15) 3.344(7) no 65502
H(12) C(16) 3.329(8) no 65502
H(12) C(20) 2.031(7) no 55501
H(12) C(22) 2.061(8) no 55501
H(12) C(23) 3.263(9) no 55501
H(12) C(25) 3.241(7) no 55501
H(13) C(3) 3.575(8) no 75502
H(13) C(16) 3.502(9) no 65502
H(13) C(20) 3.306(7) no 55501
H(13) C(21) 2.076(7) no 55501
H(13) C(23) 2.043(9) no 55501
H(13) C(24) 3.253(8) no 55501
H(14) C(9) 3.199(8) no 76502
H(14) C(10) 3.057(8) no 76502
H(14) C(11) 3.561(8) no 76502
H(14) C(21) 3.262(8) no 55501
H(14) C(22) 2.020(9) no 55501
H(14) C(24) 2.038(8) no 55501
H(14) C(25) 3.266(8) no 55501
H(14) C(29) 3.372(9) no 75502
H(14) C(31) 3.340(7) no 76502
H(15) C(7) 2.994(8) no 76502
H(15) C(8) 2.801(8) no 76502
H(15) C(9) 3.109(7) no 76502
H(15) C(13) 3.241(8) no 76502
H(15) C(20) 3.302(8) no 55501
H(15) C(22) 3.246(8) no 55501
H(15) C(23) 2.021(9) no 55501
H(15) C(25) 2.062(8) no 55501
H(16) Ti(1) 3.153(6) no 55501
H(16) O(2) 2.986(6) no 55501
H(16) C(7) 3.471(6) no 55501
H(16) C(20) 2.042(7) no 55501
H(16) C(21) 3.238(7) no 55501
H(16) C(23) 3.255(8) no 55501
H(16) C(24) 2.053(8) no 55501
H(16) C(24) 3.543(7) no 76502
H(17) O(1) 3.554(5) no 55501
H(17) C(1) 3.371(7) no 55501
H(17) C(2) 2.689(7) no 55501
H(17) C(3) 3.505(7) no 55501
H(17) C(26) 2.067(7) no 55501
H(17) C(28) 3.368(6) no 55501
H(17) C(29) 2.658(7) no 55501
H(18) Ti(1) 3.480(5) no 55501
H(18) O(1) 2.403(6) no 55501
H(18) C(1) 2.816(7) no 55501
H(18) C(2) 2.678(7) no 55501
H(18) C(14) 3.557(6) no 55501
H(18) C(15) 3.214(6) no 55501
H(18) C(26) 2.062(7) no 55501
H(18) C(28) 2.723(7) no 55501
H(18) C(29) 3.315(7) no 55501
H(19) C(2) 3.347(6) no 55501
H(19) C(26) 2.075(7) no 55501
H(19) C(28) 2.706(7) no 55501
H(19) C(29) 2.653(7) no 55501
H(20) Ti(1) 3.397(5) no 55501
H(20) O(1) 2.333(5) no 55501
H(20) C(1) 2.814(6) no 55501
H(20) C(2) 2.701(5) no 55501
H(20) C(16) 3.535(7) no 65502
H(20) C(26) 2.082(6) no 55501
H(20) C(27) 2.729(7) no 55501
H(20) C(29) 3.321(7) no 55501
H(21) O(1) 3.471(6) no 55501
H(21) C(1) 3.356(6) no 55501
H(21) C(2) 2.710(6) no 55501
H(21) C(3) 3.493(6) no 55501
H(21) C(16) 3.296(6) no 65502
H(21) C(17) 2.891(7) no 65502
H(21) C(18) 3.368(7) no 65502
H(21) C(26) 2.084(7) no 55501
H(21) C(27) 3.364(7) no 55501
H(21) C(29) 2.658(7) no 55501
H(22) C(2) 3.362(6) no 55501
H(22) C(17) 3.413(8) no 65502
H(22) C(18) 3.402(7) no 65502
H(22) C(26) 2.090(6) no 55501
H(22) C(27) 2.709(6) no 55501
H(22) C(29) 2.656(6) no 55501
H(23) C(2) 3.358(7) no 55501
H(23) C(26) 2.070(7) no 55501
H(23) C(27) 2.654(7) no 55501
H(23) C(28) 2.655(7) no 55501
H(24) C(2) 2.704(7) no 55501
H(24) C(3) 2.698(6) no 55501
H(24) C(22) 3.322(9) no 75502
H(24) C(23) 3.052(9) no 75502
H(24) C(26) 2.062(7) no 55501
H(24) C(27) 3.319(7) no 55501
H(24) C(28) 2.652(7) no 55501
H(25) C(2) 2.698(7) no 55501
H(25) C(3) 2.708(7) no 55501
H(25) C(26) 2.056(7) no 55501
H(25) C(27) 2.647(7) no 55501
H(25) C(28) 3.324(6) no 55501
H(26) C(3) 2.562(6) no 55501
H(26) C(4) 2.049(7) no 55501
H(26) C(5) 3.292(7) no 55501
H(27) C(3) 3.135(7) no 55501
H(27) C(4) 2.059(7) no 55501
H(27) C(5) 2.757(7) no 55501
H(27) C(15) 3.357(6) no 65501
H(27) C(27) 3.034(7) no 65501
H(28) C(3) 3.148(6) no 55501
H(28) C(4) 2.047(6) no 55501
H(28) C(5) 2.759(6) no 55501
H(29) C(9) 2.585(5) no 55501
H(29) C(10) 2.057(5) no 55501
H(29) C(11) 3.299(6) no 55501
H(30) C(9) 3.127(6) no 55501
H(30) C(10) 2.049(6) no 55501
H(30) C(11) 2.742(5) no 55501
H(30) C(29) 3.373(6) no 56501
H(31) C(9) 3.146(6) no 55501
H(31) C(10) 2.059(5) no 55501
H(31) C(11) 2.750(5) no 55501
H(32) C(12) 3.346(6) no 55501
H(32) C(24) 3.550(7) no 66502
H(32) C(32) 2.075(6) no 55501
H(32) C(34) 2.689(7) no 55501
H(32) C(35) 2.601(6) no 55501
H(33) Ti(1) 3.194(5) no 55501
H(33) O(2) 2.328(6) no 55501
H(33) C(12) 2.690(6) no 55501
H(33) C(13) 2.824(6) no 55501
H(33) C(14) 3.039(6) no 55501
H(33) C(19) 3.016(6) no 55501
H(33) C(32) 2.066(6) no 55501
H(33) C(34) 2.726(7) no 55501
H(33) C(35) 3.297(6) no 55501
H(34) O(2) 3.473(6) no 55501
H(34) C(11) 3.555(6) no 55501
H(34) C(12) 2.698(7) no 55501
H(34) C(13) 3.371(7) no 55501
H(34) C(32) 2.054(7) no 55501
H(34) C(34) 3.344(7) no 55501
H(34) C(35) 2.606(6) no 55501
H(35) O(2) 3.536(6) no 55501
H(35) C(11) 3.451(6) no 55501
H(35) C(12) 2.681(6) no 55501
H(35) C(13) 3.374(6) no 55501
H(35) C(18) 3.458(8) no 66502
H(35) C(19) 3.351(6) no 66502
H(35) C(32) 2.068(7) no 55501
H(35) C(33) 3.347(7) no 55501
H(35) C(35) 2.652(6) no 55501
H(36) O(2) 2.372(5) no 55501
H(36) C(12) 2.670(5) no 55501
H(36) C(13) 2.809(6) no 55501
H(36) C(19) 3.574(7) no 55501
H(36) C(19) 3.565(7) no 66502
H(36) C(32) 2.081(6) no 55501
H(36) C(33) 2.747(7) no 55501
H(36) C(35) 3.331(6) no 55501
H(37) C(12) 3.317(6) no 55501
H(37) C(20) 3.118(6) no 66502
H(37) C(21) 3.289(7) no 66502
H(37) C(22) 3.332(8) no 66502
H(37) C(23) 3.187(8) no 66502
H(37) C(24) 2.989(7) no 66502
H(37) C(25) 2.929(6) no 66502
H(37) C(32) 2.064(6) no 55501
H(37) C(33) 2.660(6) no 55501
H(37) C(35) 2.627(5) no 55501
H(38) C(11) 2.807(7) no 55501
H(38) C(12) 2.749(7) no 55501
H(38) C(32) 2.076(6) no 55501
H(38) C(33) 2.614(6) no 55501
H(38) C(34) 3.321(6) no 55501
H(39) C(11) 2.729(6) no 55501
H(39) C(12) 2.728(7) no 55501
H(39) C(29) 3.113(7) no 56501
H(39) C(32) 2.069(6) no 55501
H(39) C(33) 3.288(6) no 55501
H(39) C(34) 2.654(6) no 55501
H(40) C(12) 3.379(7) no 55501
H(40) C(22) 3.361(7) no 66502
H(40) C(23) 3.053(7) no 66502
H(40) C(32) 2.093(7) no 55501
H(40) C(33) 2.617(6) no 55501
H(40) C(34) 2.651(7) no 55501

loop_
_geom_torsion_atom_site_label_1
_geom_torsion_atom_site_label_2
_geom_torsion_atom_site_label_3
_geom_torsion_atom_site_label_4
_geom_torsion
_geom_torsion_publ_flag
O(2) Ti(1) O(1) C(1) -36.1(6) yes
C(14) Ti(1) O(1) C(1) -159.0(5) yes
C(20) Ti(1) O(1) C(1) 80.8(6) yes
O(1) Ti(1) O(2) C(13) 9.9(5) yes
C(14) Ti(1) O(2) C(13) 134.6(4) yes
C(20) Ti(1) O(2) C(13) -108.1(5) yes
O(1) Ti(1) C(14) C(15) -9.1(5) yes
O(1) Ti(1) C(14) C(19) 175.3(3) yes
O(2) Ti(1) C(14) C(15) -131.4(4) yes
O(2) Ti(1) C(14) C(19) 53.1(3) yes
C(20) Ti(1) C(14) C(15) 111.7(4) yes
C(20) Ti(1) C(14) C(19) -63.8(3) yes
O(1) Ti(1) C(20) C(21) 71.2(4) yes
O(1) Ti(1) C(20) C(25) -108.4(4) yes
O(2) Ti(1) C(20) C(21) -170.9(4) yes
O(2) Ti(1) C(20) C(25) 9.5(4) yes
C(14) Ti(1) C(20) C(21) -52.2(4) yes
C(14) Ti(1) C(20) C(25) 128.1(4) yes
Ti(1) O(1) C(1) C(2) 178.8(4) yes
Ti(1) O(1) C(1) C(6) -2.8(9) yes
Ti(1) O(2) C(13) C(8) 31.4(7) yes
Ti(1) O(2) C(13) C(12) -148.8(4) yes
O(1) C(1) C(2) C(3) 176.2(4) yes
O(1) C(1) C(2) C(26) -1.3(7) yes
C(6) C(1) C(2) C(3) -2.2(7) yes
C(6) C(1) C(2) C(26) -179.7(4) yes
O(1) C(1) C(6) C(5) -176.0(4) yes
O(1) C(1) C(6) C(7) -1.9(7) yes
C(2) C(1) C(6) C(5) 2.3(7) yes
C(2) C(1) C(6) C(7) 176.5(4) yes
C(1) C(2) C(3) C(4) 0.8(7) yes
C(1) C(2) C(3) H(1) -179(881) no
C(26) C(2) C(3) C(4) 178.2(4) yes
C(26) C(2) C(3) H(1) -2.5(8) no
C(1) C(2) C(26) C(27) -62.2(5) yes
C(1) C(2) C(26) C(28) 59.6(6) yes
C(1) C(2) C(26) C(29) 178.3(4) yes
C(3) C(2) C(26) C(27) 120.5(5) yes
C(3) C(2) C(26) C(28) -117.7(5) yes
C(3) C(2) C(26) C(29) 1.0(6) yes
C(2) C(3) C(4) C(5) 0.5(7) yes
C(2) C(3) C(4) C(30) -176.0(5) yes
H(1) C(3) C(4) C(5) -178.8(5) no
H(1) C(3) C(4) C(30) 4.7(8) no
C(3) C(4) C(5) C(6) -0.4(7) yes
C(3) C(4) C(5) H(2) 179.1(5) no
C(30) C(4) C(5) C(6) 176.1(4) yes
C(30) C(4) C(5) H(2) -4.4(8) no
C(3) C(4) C(30) H(26) -2.5(7) no
C(3) C(4) C(30) H(27) 117.7(6) no
C(3) C(4) C(30) H(28) -122.2(6) no
C(5) C(4) C(30) H(26) -179.0(5) no
C(5) C(4) C(30) H(27) -58.8(7) no
C(5) C(4) C(30) H(28) 61.4(7) no
C(4) C(5) C(6) C(1) -1.0(7) yes
C(4) C(5) C(6) C(7) -175.3(4) yes
H(2) C(5) C(6) C(1) 179.6(5) no
H(2) C(5) C(6) C(7) 5.2(7) no
C(1) C(6) C(7) C(8) 89.5(5) yes
C(1) C(6) C(7) H(3) -148.7(5) no
C(1) C(6) C(7) H(4) -31.0(7) no
C(5) C(6) C(7) C(8) -96.4(5) yes
C(5) C(6) C(7) H(3) 25.4(6) no
C(5) C(6) C(7) H(4) 143.1(5) no
C(6) C(7) C(8) C(9) 83.3(5) yes
C(6) C(7) C(8) C(13) -101.3(5) yes
H(3) C(7) C(8) C(9) -38.0(6) no
H(3) C(7) C(8) C(13) 137.4(5) no
H(4) C(7) C(8) C(9) -155.7(5) no
H(4) C(7) C(8) C(13) 19.7(7) no
C(7) C(8) C(9) C(10) 175.1(4) yes
C(7) C(8) C(9) H(5) -4.3(7) no
C(13) C(8) C(9) C(10) -0.5(7) yes
C(13) C(8) C(9) H(5) -179(804) no
C(7) C(8) C(13) O(2) 3.4(7) yes
C(7) C(8) C(13) C(12) -176.5(4) yes
C(9) C(8) C(13) O(2) 178.9(4) yes
C(9) C(8) C(13) C(12) -1.0(7) yes
C(8) C(9) C(10) C(11) 1.9(7) yes
C(8) C(9) C(10) C(31) -177.3(4) yes
H(5) C(9) C(10) C(11) -178.7(5) no
H(5) C(9) C(10) C(31) 2.1(7) no
C(9) C(10) C(11) C(12) -1.9(7) yes
C(9) C(10) C(11) H(6) 178.6(5) no
C(31) C(10) C(11) C(12) 177.3(4) yes
C(31) C(10) C(11) H(6) -2.2(7) no
C(9) C(10) C(31) H(29) -0.9(7) no
C(9) C(10) C(31) H(30) 118.9(6) no
C(9) C(10) C(31) H(31) -121.2(5) no
C(11) C(10) C(31) H(29) 179(804) no
C(11) C(10) C(31) H(30) -60.3(6) no
C(11) C(10) C(31) H(31) 59.6(6) no
C(10) C(11) C(12) C(13) 0.5(7) yes
C(10) C(11) C(12) C(32) -177.4(4) yes
H(6) C(11) C(12) C(13) -179(881) no
H(6) C(11) C(12) C(32) 2.1(8) no
C(11) C(12) C(13) O(2) -178.9(4) yes
C(11) C(12) C(13) C(8) 1.0(7) yes
C(32) C(12) C(13) O(2) -1.0(7) yes
C(32) C(12) C(13) C(8) 178.9(4) yes
C(11) C(12) C(32) C(33) -122.2(5) yes
C(11) C(12) C(32) C(34) 115.4(5) yes
C(11) C(12) C(32) C(35) -3.9(6) yes
C(13) C(12) C(32) C(33) 60.0(6) yes
C(13) C(12) C(32) C(34) -62.4(6) yes
C(13) C(12) C(32) C(35) 178.3(4) yes
Ti(1) C(14) C(15) C(16) -174.8(4) yes
Ti(1) C(14) C(15) H(7) 5.7(9) no
C(19) C(14) C(15) C(16) 0.5(7) yes
C(19) C(14) C(15) H(7) -179.0(6) no
Ti(1) C(14) C(19) C(18) 174.7(4) yes
Ti(1) C(14) C(19) H(11) -2.6(7) no
C(15) C(14) C(19) C(18) -1.6(7) yes
C(15) C(14) C(19) H(11) -178.9(5) no
C(14) C(15) C(16) C(17) 0.5(8) yes
C(14) C(15) C(16) H(8) 178.3(6) no
H(7) C(15) C(16) C(17) -179(881) no
H(7) C(15) C(16) H(8) -2(1) no
C(15) C(16) C(17) C(18) -0.6(8) yes
C(15) C(16) C(17) H(9) -178.4(7) no
H(8) C(16) C(17) C(18) -178.4(7) no
H(8) C(16) C(17) H(9) 3(1) no
C(16) C(17) C(18) C(19) -0.4(8) yes
C(16) C(17) C(18) H(10) 179(623) no
H(9) C(17) C(18) C(19) 177.3(6) no
H(9) C(17) C(18) H(10) -2(1) no
C(17) C(18) C(19) C(14) 1.5(8) yes
C(17) C(18) C(19) H(11) 178.8(6) no
H(10) C(18) C(19) C(14) -178.7(6) no
H(10) C(18) C(19) H(11) -1(1) no
Ti(1) C(20) C(21) C(22) -179.6(4) yes
Ti(1) C(20) C(21) H(12) 2.3(8) no
C(25) C(20) C(21) C(22) 0.1(7) yes
C(25) C(20) C(21) H(12) -178.0(6) no
Ti(1) C(20) C(25) C(24) 178.5(4) yes
Ti(1) C(20) C(25) H(16) -2.5(8) no
C(21) C(20) C(25) C(24) -1.1(7) yes
C(21) C(20) C(25) H(16) 177.8(6) no
C(20) C(21) C(22) C(23) 0.9(9) yes
C(20) C(21) C(22) H(13) -179.6(7) no
H(12) C(21) C(22) C(23) 178.9(6) no
H(12) C(21) C(22) H(13) -1(1) no
C(21) C(22) C(23) C(24) -0.8(9) yes
C(21) C(22) C(23) H(14) 179.5(7) no
H(13) C(22) C(23) C(24) 179(359) no
H(13) C(22) C(23) H(14) 0(1) no
C(22) C(23) C(24) C(25) -0.3(9) yes
C(22) C(23) C(24) H(15) 178.1(7) no
H(14) C(23) C(24) C(25) 179.5(7) no
H(14) C(23) C(24) H(15) -2(1) no
C(23) C(24) C(25) C(20) 1.2(8) yes
C(23) C(24) C(25) H(16) -177.7(6) no
H(15) C(24) C(25) C(20) -177.1(6) no
H(15) C(24) C(25) H(16) 3(1) no
C(2) C(26) C(27) H(17) -60.3(6) no
C(2) C(26) C(27) H(18) 59.4(5) no
C(2) C(26) C(27) H(19) 179.5(4) no
C(28) C(26) C(27) H(17) 178.2(5) no
C(28) C(26) C(27) H(18) -62.1(5) no
C(28) C(26) C(27) H(19) 57.9(6) no
C(29) C(26) C(27) H(17) 61.1(5) no
C(29) C(26) C(27) H(18) -179.3(4) no
C(29) C(26) C(27) H(19) -59.2(5) no
C(2) C(26) C(28) H(20) -59.4(7) no
C(2) C(26) C(28) H(21) 60.4(6) no
C(2) C(26) C(28) H(22) -179.5(5) no
C(27) C(26) C(28) H(20) 62.0(6) no
C(27) C(26) C(28) H(21) -178.2(5) no
C(27) C(26) C(28) H(22) -58.0(6) no
C(29) C(26) C(28) H(20) 179.6(5) no
C(29) C(26) C(28) H(21) -60.6(6) no
C(29) C(26) C(28) H(22) 59.5(6) no
C(2) C(26) C(29) H(23) 179(804) no
C(2) C(26) C(29) H(24) -59.7(6) no
C(2) C(26) C(29) H(25) 59.9(7) no
C(27) C(26) C(29) H(23) 59.4(6) no
C(27) C(26) C(29) H(24) 179.8(4) no
C(27) C(26) C(29) H(25) -60.6(6) no
C(28) C(26) C(29) H(23) -59.7(7) no
C(28) C(26) C(29) H(24) 60.6(6) no
C(28) C(26) C(29) H(25) -179(359) no
C(12) C(32) C(33) H(32) -178.8(5) no
C(12) C(32) C(33) H(33) -58.2(5) no
C(12) C(32) C(33) H(34) 61.3(6) no
C(34) C(32) C(33) H(32) -57.0(6) no
C(34) C(32) C(33) H(33) 63.6(6) no
C(34) C(32) C(33) H(34) -176.9(5) no
C(35) C(32) C(33) H(32) 58.2(5) no
C(35) C(32) C(33) H(33) 178.7(4) no
C(35) C(32) C(33) H(34) -61.8(6) no
C(12) C(32) C(34) H(35) -62.0(6) no
C(12) C(32) C(34) H(36) 58.4(6) no
C(12) C(32) C(34) H(37) 178.5(5) no
C(33) C(32) C(34) H(35) 175.0(5) no
C(33) C(32) C(34) H(36) -64.6(6) no
C(33) C(32) C(34) H(37) 55.5(6) no
C(35) C(32) C(34) H(35) 61.1(6) no
C(35) C(32) C(34) H(36) -178.6(5) no
C(35) C(32) C(34) H(37) -58.4(5) no
C(12) C(32) C(35) H(38) -60.6(6) no
C(12) C(32) C(35) H(39) 58.7(6) no
C(12) C(32) C(35) H(40) 178.8(5) no
C(33) C(32) C(35) H(38) 61.3(5) no
C(33) C(32) C(35) H(39) -179.4(4) no
C(33) C(32) C(35) H(40) -59.3(6) no
C(34) C(32) C(35) H(38) 178.7(5) no
C(34) C(32) C(35) H(39) -62.0(5) no
C(34) C(32) C(35) H(40) 58.2(6) no
